data_4335461
loop_
_publ_author_name
'Lawrence K. Keniley Jr.'
'Nathalie Dupont'
'Lipika Ray'
'Jie Ding'
'Kirill Kovnir'
'Jordan M. Hoyt'
'Andreas Hauser'
'Michael Shatruk'

_publ_contact_author_address
;
Department of Chemistry and Biochemistry
Florida State University
Dittmer Bldg Tallahassee
Florida 32306-4390 
USA
;
_publ_contact_author_email shatruk@chem.fsu.edu
_publ_contact_author_fax (850)6454822
_publ_contact_author_name 'Shatruk, Michael'
_publ_contact_author_phone (850)6448281
_publ_section_title
;
 Complexes with Redox-Active Ligands: Synthesis, Structure, and
 Electrochemical and Photophysical Behavior of the Ru(II) Complex with
 TTF-Annulated Phenanthroline
;
_journal_name_full 'Inorganic Chemistry'
_journal_page_first 8040
_journal_page_last 8052
_journal_paper_doi 10.1021/ic4006949
_journal_volume 52
_journal_year 2013
_chemical_formula_moiety 'C18 H10 N2 S6, C H Cl3'
_chemical_formula_sum 'C19 H11 Cl3 N2 S6'
_chemical_formula_weight 566.01
_space_group_IT_number 19
_symmetry_cell_setting orthorhombic
_symmetry_space_group_name_Hall 'P 2ac 2ab'
_symmetry_space_group_name_H-M 'P 21 21 21'
_atom_sites_solution_hydrogens geom
_atom_sites_solution_primary direct
_atom_sites_solution_secondary difmap
_audit_creation_method SHELXL-97
_cell_angle_alpha 90.00
_cell_angle_beta 90.00
_cell_angle_gamma 90.00
_cell_formula_units_Z 4
_cell_length_a 7.1272(12)
_cell_length_b 17.269(3)
_cell_length_c 18.462(3)
_cell_measurement_temperature 173(2)
_cell_volume 2272.3(7)
_computing_cell_refinement 'SMART V5.625 (Bruker, 2000)'
_computing_data_collection 'SMART V5.625 (Bruker, 2000)'
_computing_data_reduction 'SAINT V6.32 (Bruker, 2001)'
_computing_molecular_graphics 'X-Seed (Barbour, 2001)'
_computing_publication_material 'SHELXL-97 (Sheldrick, 1997)'
_computing_structure_refinement 'SHELXL-97 (Sheldrick, 1997)'
_computing_structure_solution 'SHELXS-97 (Sheldrick, 1990)'
_diffrn_ambient_temperature 173(2)
_diffrn_measured_fraction_theta_full 1.000
_diffrn_measured_fraction_theta_max 1.000
_diffrn_measurement_device_type 'Bruker APEX II CCD area-detector'
_diffrn_measurement_method 'profile data from \w scans'
_diffrn_radiation_monochromator graphite
_diffrn_radiation_source 'fine-focus sealed tube'
_diffrn_radiation_type MoK\a
_diffrn_radiation_wavelength 0.71073
_diffrn_reflns_av_R_equivalents 0.1378
_diffrn_reflns_av_sigmaI/netI 0.1261
_diffrn_reflns_limit_h_max 8
_diffrn_reflns_limit_h_min -8
_diffrn_reflns_limit_k_max 21
_diffrn_reflns_limit_k_min -21
_diffrn_reflns_limit_l_max 22
_diffrn_reflns_limit_l_min -23
_diffrn_reflns_number 21876
_diffrn_reflns_theta_full 26.40
_diffrn_reflns_theta_max 26.40
_diffrn_reflns_theta_min 1.61
_exptl_absorpt_coefficient_mu 0.967
_exptl_absorpt_correction_T_max 0.9716
_exptl_absorpt_correction_T_min 0.6985
_exptl_absorpt_correction_type multi-scan
_exptl_absorpt_process_details 'SADABS v2.03 (Bruker, 2003)'
_exptl_crystal_colour red
_exptl_crystal_density_diffrn 1.655
_exptl_crystal_description needle
_exptl_crystal_F_000 1144
_exptl_crystal_size_max 0.40
_exptl_crystal_size_mid 0.03
_exptl_crystal_size_min 0.03
_refine_diff_density_max 0.354
_refine_diff_density_min -0.385
_refine_diff_density_rms 0.079
_refine_ls_abs_structure_details 'Flack H D (1983), Acta Cryst. A39, 876-881'
_refine_ls_abs_structure_Flack 0.26(13)
_refine_ls_extinction_method none
_refine_ls_goodness_of_fit_ref 0.952
_refine_ls_hydrogen_treatment mixed
_refine_ls_matrix_type full
_refine_ls_number_parameters 322
_refine_ls_number_reflns 4652
_refine_ls_number_restraints 0
_refine_ls_restrained_S_all 0.952
_refine_ls_R_factor_all 0.1359
_refine_ls_R_factor_gt 0.0509
_refine_ls_shift/su_max 0.001
_refine_ls_shift/su_mean 0.000
_refine_ls_structure_factor_coef Fsqd
_refine_ls_weighting_details 'calc w=1/[\s^2^(Fo^2^)+(0.0278P)^2^+0.0000P] where P=(Fo^2^+2Fc^2^)/3'
_refine_ls_weighting_scheme calc
_refine_ls_wR_factor_gt 0.0748
_refine_ls_wR_factor_ref 0.0975
_reflns_number_gt 2451
_reflns_number_total 4652
_reflns_threshold_expression >2sigma(I)
_cod_data_source_file ic4006949_si_002_1.cif
_cod_data_source_block strL1
_cod_original_cell_volume 2272.2(7)
_cod_database_code 4335461

loop_
_symmetry_equiv_pos_as_xyz
'x, y, z'
'-x+1/2, -y, z+1/2'
'x+1/2, -y+1/2, -z'
'-x, y+1/2, -z+1/2'

loop_
_atom_site_label
_atom_site_type_symbol
_atom_site_fract_x
_atom_site_fract_y
_atom_site_fract_z
_atom_site_U_iso_or_equiv
_atom_site_adp_type
_atom_site_occupancy
_atom_site_symmetry_multiplicity
_atom_site_calc_flag
_atom_site_refinement_flags
_atom_site_disorder_assembly
_atom_site_disorder_group
Cl1A Cl 0.576(2) 0.9871(7) -0.4644(7) 0.062(3) Uani 0.547(16) 1 d P A -1
Cl1B Cl 0.520(3) 0.9695(11) -0.4745(11) 0.099(5) Uani 0.453(16) 1 d P A -2
Cl2A Cl 0.8884(10) 0.8912(6) -0.5060(3) 0.077(3) Uani 0.547(16) 1 d P A -1
Cl2B Cl 0.9146(8) 0.9486(11) -0.4741(8) 0.117(6) Uani 0.453(16) 1 d P A -2
Cl3A Cl 0.5230(10) 0.8297(4) -0.5080(4) 0.093(3) Uani 0.547(16) 1 d P A -1
Cl3B Cl 0.666(4) 0.8323(5) -0.5290(4) 0.181(9) Uani 0.453(16) 1 d P A -2
S1 S 0.2114(2) 0.66053(8) 0.02243(7) 0.0336(4) Uani 1 1 d . . .
S2 S 0.2098(3) 0.82513(8) 0.06863(7) 0.0354(4) Uani 1 1 d . . .
S3 S 0.2098(3) 0.71161(8) -0.14442(7) 0.0354(4) Uani 1 1 d . . .
S4 S 0.2112(3) 0.87677(8) -0.10187(7) 0.0356(4) Uani 1 1 d . . .
S5 S 0.1961(3) 0.74020(9) -0.30081(7) 0.0394(4) Uani 1 1 d . . .
S6 S 0.1987(3) 0.93712(8) -0.25037(7) 0.0408(4) Uani 1 1 d . . .
N1 N 0.2023(7) 0.5792(2) 0.2932(2) 0.0311(11) Uani 1 1 d . . .
N2 N 0.1954(7) 0.7298(2) 0.3364(2) 0.0284(11) Uani 1 1 d . . .
C1 C 0.2095(8) 0.5058(3) 0.2718(3) 0.0384(14) Uani 1 1 d . . .
H1 H 0.2113 0.4667 0.3080 0.046 Uiso 1 1 calc R . .
C2 C 0.2145(9) 0.4828(3) 0.1992(3) 0.0409(15) Uani 1 1 d . . .
H2 H 0.2192 0.4295 0.1865 0.049 Uiso 1 1 calc R . .
C3 C 0.2125(9) 0.5382(3) 0.1474(3) 0.0352(14) Uani 1 1 d . . .
H3 H 0.2137 0.5237 0.0978 0.042 Uiso 1 1 calc R . .
C4 C 0.2086(8) 0.6172(3) 0.1662(3) 0.0249(12) Uani 1 1 d . . .
C5 C 0.2093(9) 0.6793(3) 0.1155(2) 0.0256(12) Uani 1 1 d . . .
C6 C 0.2058(8) 0.7541(3) 0.1368(3) 0.0241(12) Uani 1 1 d . . .
C7 C 0.2072(9) 0.7751(3) 0.2124(2) 0.0280(13) Uani 1 1 d . . .
C8 C 0.2038(9) 0.8520(3) 0.2373(3) 0.0380(14) Uani 1 1 d . . .
H8 H 0.2051 0.8939 0.2039 0.046 Uiso 1 1 calc R . .
C9 C 0.1985(10) 0.8658(3) 0.3103(3) 0.0406(15) Uani 1 1 d . . .
H9 H 0.1977 0.9173 0.3285 0.049 Uiso 1 1 calc R . .
C10 C 0.1943(9) 0.8025(3) 0.3575(3) 0.0391(15) Uani 1 1 d . . .
H10 H 0.1904 0.8127 0.4080 0.047 Uiso 1 1 calc R . .
C11 C 0.2009(8) 0.7150(3) 0.2638(3) 0.0254(12) Uani 1 1 d . . .
C12 C 0.2041(8) 0.6348(3) 0.2408(3) 0.0233(12) Uani 1 1 d . . .
C13 C 0.2108(9) 0.7581(3) -0.0038(3) 0.0287(13) Uani 1 1 d . . .
C14 C 0.2096(9) 0.7795(3) -0.0736(3) 0.0316(13) Uani 1 1 d . . .
C15 C 0.2019(8) 0.7805(3) -0.2135(3) 0.0289(13) Uani 1 1 d . B .
C16 C 0.2047(9) 0.8549(3) -0.1948(3) 0.0307(13) Uani 1 1 d . B .
C17B C 0.137(5) 0.8195(11) -0.3554(10) 0.038(6) Uani 0.52(4) 1 d P B -3
H17A H 0.1519 0.8057 -0.4070 0.046 Uiso 0.52(4) 1 calc PR B -3
H17B H 0.0037 0.8338 -0.3472 0.046 Uiso 0.52(4) 1 calc PR B -3
C18B C 0.266(5) 0.8895(12) -0.3365(9) 0.038(6) Uani 0.52(4) 1 d P B -3
H18A H 0.2593 0.9279 -0.3763 0.045 Uiso 0.52(4) 1 calc PR B -3
H18B H 0.3970 0.8712 -0.3329 0.045 Uiso 0.52(4) 1 calc PR B -3
C19 C 0.6807(11) 0.8974(4) -0.4638(3) 0.052(2) Uani 1 1 d . . .
H19 H 0.692(9) 0.879(3) -0.414(3) 0.063 Uiso 1 1 d . . .
C17A C 0.252(5) 0.8270(13) -0.3554(10) 0.038(6) Uani 0.48(4) 1 d P B -4
H17C H 0.3876 0.8380 -0.3502 0.046 Uiso 0.48(4) 1 calc PR B -4
H17D H 0.2290 0.8145 -0.4070 0.046 Uiso 0.48(4) 1 calc PR B -4
C18A C 0.147(5) 0.8977(14) -0.3377(10) 0.043(6) Uani 0.48(4) 1 d P B -4
H18C H 0.0115 0.8863 -0.3403 0.052 Uiso 0.48(4) 1 calc PR B -4
H18D H 0.1755 0.9375 -0.3748 0.052 Uiso 0.48(4) 1 calc PR B -4

loop_
_atom_site_aniso_label
_atom_site_aniso_U_11
_atom_site_aniso_U_22
_atom_site_aniso_U_33
_atom_site_aniso_U_23
_atom_site_aniso_U_13
_atom_site_aniso_U_12
Cl1A 0.093(8) 0.050(3) 0.043(3) 0.009(2) 0.015(4) 0.018(4)
Cl1B 0.077(8) 0.118(13) 0.101(9) 0.063(8) 0.021(6) 0.037(7)
Cl2A 0.052(3) 0.123(7) 0.055(3) 0.039(4) 0.019(2) 0.023(4)
Cl2B 0.057(3) 0.184(13) 0.109(8) 0.106(9) -0.024(4) -0.017(5)
Cl3A 0.116(5) 0.121(4) 0.042(4) -0.022(3) -0.023(3) -0.032(4)
Cl3B 0.41(3) 0.087(5) 0.045(4) -0.028(3) 0.015(8) 0.014(10)
S1 0.0449(9) 0.0363(8) 0.0196(7) 0.0021(6) -0.0001(9) -0.0011(9)
S2 0.0470(9) 0.0368(8) 0.0224(8) 0.0049(7) 0.0009(9) 0.0009(9)
S3 0.0466(9) 0.0385(9) 0.0211(7) 0.0063(6) -0.0001(9) 0.0017(10)
S4 0.0481(10) 0.0368(9) 0.0218(8) 0.0041(6) 0.0006(9) 0.0000(9)
S5 0.0471(10) 0.0492(10) 0.0219(8) 0.0009(7) -0.0013(9) 0.0040(10)
S6 0.0490(9) 0.0451(9) 0.0282(8) 0.0108(7) -0.0028(10) -0.0031(10)
N1 0.032(3) 0.039(3) 0.022(2) 0.006(2) 0.003(3) 0.002(3)
N2 0.033(3) 0.032(3) 0.020(2) -0.001(2) -0.002(3) 0.005(3)
C1 0.042(3) 0.039(4) 0.035(3) 0.014(3) 0.003(4) 0.001(4)
C2 0.052(4) 0.029(3) 0.041(4) -0.002(3) -0.010(4) -0.006(4)
C3 0.053(4) 0.029(3) 0.024(3) -0.004(3) -0.005(4) -0.009(4)
C4 0.020(3) 0.033(3) 0.022(3) 0.002(2) -0.003(3) -0.005(3)
C5 0.025(3) 0.030(3) 0.022(3) -0.002(2) -0.003(3) 0.001(3)
C6 0.024(3) 0.029(3) 0.019(3) 0.004(2) 0.001(3) -0.002(3)
C7 0.025(3) 0.039(3) 0.019(3) 0.004(3) 0.006(3) 0.001(3)
C8 0.041(3) 0.033(4) 0.040(4) 0.003(3) 0.004(4) 0.014(4)
C9 0.062(4) 0.031(3) 0.029(3) -0.001(3) 0.002(4) 0.001(4)
C10 0.047(4) 0.047(4) 0.023(3) -0.005(3) -0.003(4) 0.004(4)
C11 0.024(3) 0.036(3) 0.017(3) 0.007(2) 0.004(3) 0.005(3)
C12 0.018(3) 0.032(3) 0.020(3) 0.005(2) -0.002(3) 0.002(3)
C13 0.029(3) 0.032(3) 0.026(3) -0.001(2) 0.003(3) 0.000(3)
C14 0.028(3) 0.039(3) 0.028(3) 0.006(3) -0.002(3) 0.005(3)
C15 0.025(3) 0.038(4) 0.023(3) 0.005(3) 0.000(3) 0.000(4)
C16 0.028(3) 0.045(4) 0.019(3) 0.004(3) -0.002(3) -0.002(4)
C17B 0.026(13) 0.060(13) 0.030(8) 0.018(7) -0.010(10) 0.000(11)
C18B 0.047(14) 0.042(10) 0.024(7) 0.016(7) -0.003(11) -0.005(13)
C19 0.066(5) 0.061(5) 0.029(4) 0.002(3) 0.001(4) 0.022(4)
C17A 0.035(15) 0.060(13) 0.019(8) 0.011(8) -0.002(10) -0.007(12)
C18A 0.039(14) 0.061(14) 0.030(9) 0.001(8) -0.013(11) 0.017(13)

loop_
_atom_type_symbol
_atom_type_description
_atom_type_scat_dispersion_real
_atom_type_scat_dispersion_imag
_atom_type_scat_source
C C 0.0033 0.0016 'International Tables Vol C Tables 4.2.6.8 and 6.1.1.4'
H H 0.0000 0.0000 'International Tables Vol C Tables 4.2.6.8 and 6.1.1.4'
N N 0.0061 0.0033 'International Tables Vol C Tables 4.2.6.8 and 6.1.1.4'
S S 0.1246 0.1234 'International Tables Vol C Tables 4.2.6.8 and 6.1.1.4'
Cl Cl 0.1484 0.1585 'International Tables Vol C Tables 4.2.6.8 and 6.1.1.4'

loop_
_geom_angle_atom_site_label_1
_geom_angle_atom_site_label_2
_geom_angle_atom_site_label_3
_geom_angle
C5 S1 C13 95.4(2)
C6 S2 C13 94.9(2)
C15 S3 C14 95.1(2)
C16 S4 C14 94.8(2)
C17B S5 C15 102.9(7)
C17B S5 C17A 26.5(4)
C15 S5 C17A 100.0(7)
C16 S6 C18A 103.0(8)
C16 S6 C18B 97.9(6)
C18A S6 C18B 27.1(5)
C1 N1 C12 117.5(4)
C10 N2 C11 118.1(5)
N1 C1 C2 123.8(5)
C3 C2 C1 118.4(5)
C2 C3 C4 120.8(5)
C3 C4 C12 116.7(5)
C3 C4 C5 124.6(5)
C12 C4 C5 118.6(4)
C6 C5 C4 121.9(4)
C6 C5 S1 117.7(4)
C4 C5 S1 120.4(4)
C5 C6 C7 121.5(4)
C5 C6 S2 117.3(4)
C7 C6 S2 121.2(4)
C11 C7 C8 118.4(5)
C11 C7 C6 117.9(5)
C8 C7 C6 123.6(5)
C9 C8 C7 119.1(5)
C8 C9 C10 118.6(5)
N2 C10 C9 124.2(5)
N2 C11 C7 121.7(5)
N2 C11 C12 117.9(4)
C7 C11 C12 120.4(4)
N1 C12 C4 122.7(5)
N1 C12 C11 117.8(4)
C4 C12 C11 119.5(4)
C14 C13 S1 122.0(4)
C14 C13 S2 123.2(4)
S1 C13 S2 114.8(3)
C13 C14 S3 122.2(4)
C13 C14 S4 123.2(4)
S3 C14 S4 114.6(3)
C16 C15 S3 117.8(4)
C16 C15 S5 128.5(4)
S3 C15 S5 113.7(3)
C15 C16 S6 129.0(4)
C15 C16 S4 117.5(4)
S6 C16 S4 113.5(3)
C18B C17B S5 110(2)
C17B C18B S6 113(2)
Cl3B C19 Cl2A 71.1(7)
Cl3B C19 Cl1B 111.8(8)
Cl2A C19 Cl1B 125.8(8)
Cl3B C19 Cl1A 125.6(7)
Cl2A C19 Cl1A 115.9(6)
Cl1B C19 Cl1A 18.0(9)
Cl3B C19 Cl3A 36.3(7)
Cl2A C19 Cl3A 107.3(4)
Cl1B C19 Cl3A 90.2(7)
Cl1A C19 Cl3A 108.0(6)
Cl3B C19 Cl2B 107.5(6)
Cl2A C19 Cl2B 37.5(4)
Cl1B C19 Cl2B 103.7(7)
Cl1A C19 Cl2B 87.7(7)
Cl3A C19 Cl2B 143.1(6)
C18A C17A S5 116(2)
C17A C18A S6 115(2)

loop_
_geom_bond_atom_site_label_1
_geom_bond_atom_site_label_2
_geom_bond_distance
Cl1A C19 1.719(15)
Cl1B C19 1.70(2)
Cl2A C19 1.676(9)
Cl2B C19 1.896(11)
Cl3A C19 1.815(9)
Cl3B C19 1.651(9)
S1 C5 1.749(5)
S1 C13 1.754(5)
S2 C6 1.759(5)
S2 C13 1.768(5)
S3 C15 1.746(5)
S3 C14 1.756(5)
S4 C16 1.757(5)
S4 C14 1.759(5)
S5 C17B 1.752(17)
S5 C15 1.756(5)
S5 C17A 1.85(2)
S6 C16 1.753(5)
S6 C18A 1.79(2)
S6 C18B 1.85(2)
N1 C1 1.328(6)
N1 C12 1.364(6)
N2 C10 1.315(6)
N2 C11 1.364(5)
C1 C2 1.399(7)
C2 C3 1.353(6)
C3 C4 1.407(7)
C4 C12 1.411(6)
C4 C5 1.423(6)
C5 C6 1.350(6)
C6 C7 1.442(6)
C7 C11 1.406(6)
C7 C8 1.406(6)
C8 C9 1.370(7)
C9 C10 1.397(7)
C11 C12 1.449(6)
C13 C14 1.340(6)
C15 C16 1.330(6)
C17B C18B 1.56(5)
C17A C18A 1.47(5)
